data_4117011
loop_
_publ_author_name
'Laura R. Cook'
'Hitoshi Oinuma'
'Marcus A. Semones'
'Yoshito Kishi'

_publ_section_title
;
 The Stereochemical Assignment and Conformational Analysis of the V/W-Ring
 Juncture of Maitotoxin
;
_journal_name_full 'Journal of the American Chemical Society'
_journal_page_first 7928
_journal_page_last 7937
_journal_paper_doi 10.1021/ja971259t
_journal_volume 119
_journal_year 1997
_chemical_formula_sum 'C22 H38 O5'
_chemical_formula_weight 382.52
_chemical_name_systematic
; 
 ? 
;
_space_group_IT_number 19
_symmetry_cell_setting orthorhombic
_symmetry_space_group_name_Hall 'P 2ac 2ab'
_symmetry_space_group_name_H-M 'P 21 21 21'
_atom_sites_solution_hydrogens geom
_atom_sites_solution_primary direct
_atom_sites_solution_secondary difmap
_audit_creation_method SHELXL
_cell_angle_alpha 90.00
_cell_angle_beta 90.00
_cell_angle_gamma 90.00
_cell_formula_units_Z 4
_cell_length_a 6.412(1)
_cell_length_b 10.744(3)
_cell_length_c 31.257(9)
_cell_measurement_reflns_used 104
_cell_measurement_temperature 213(2)
_cell_measurement_theta_max 20.67
_cell_measurement_theta_min 3.23
_cell_volume 2153.3(9)
_computing_cell_refinement 'SMART (SIEMENS, V4.033, 1994)'
_computing_data_collection 'ASTRO (SIEMENS, V4.033, 1994)'
_computing_data_reduction 'SAINT (SIEMENS, V4.035, 1994)'
_computing_molecular_graphics 'SHELXTL (SIEMENS, 1994, ver 5.04)'
_computing_publication_material 'CIFTAB (Sheldrick, 1993)'
_computing_structure_refinement 'SHELXL-93 (Sheldrick, 1993)'
_computing_structure_solution 'SHELXS-86 (Sheldrick, 1990)'
_diffrn_ambient_temperature 213(2)
_diffrn_measurement_device 'Siemens CCD'
_diffrn_measurement_method '\w, 0.3 deg'
_diffrn_radiation_monochromator graphite
_diffrn_radiation_source 'fine-focus sealed tube'
_diffrn_radiation_type MoK\a
_diffrn_radiation_wavelength 0.71073
_diffrn_reflns_av_R_equivalents 0.0321
_diffrn_reflns_av_sigmaI/netI 0.0302
_diffrn_reflns_limit_h_max 4
_diffrn_reflns_limit_h_min -8
_diffrn_reflns_limit_k_max 10
_diffrn_reflns_limit_k_min -13
_diffrn_reflns_limit_l_max 38
_diffrn_reflns_limit_l_min -40
_diffrn_reflns_number 10175
_diffrn_reflns_theta_max 27.99
_diffrn_reflns_theta_min 1.30
_diffrn_standards_decay_% <1
_diffrn_standards_interval_count 0
_diffrn_standards_number 0
_exptl_absorpt_coefficient_mu 0.082
_exptl_absorpt_correction_T_max 0.000000
_exptl_absorpt_correction_T_min 0.000000
_exptl_absorpt_correction_type none
_exptl_crystal_colour colorless
_exptl_crystal_density_diffrn 1.180
_exptl_crystal_description plates
_exptl_crystal_F_000 840
_exptl_crystal_size_max 0.08
_exptl_crystal_size_mid 0.02
_exptl_crystal_size_min 0.03
_refine_diff_density_max 0.267
_refine_diff_density_min -0.191
_refine_diff_density_rms 0.039
_refine_ls_abs_structure_details 'Flack H D (1983), Acta Cryst. A39, 876-881'
_refine_ls_abs_structure_Flack 1.41(102)
_refine_ls_extinction_method none
_refine_ls_goodness_of_fit_all 1.075
_refine_ls_goodness_of_fit_obs 1.036
_refine_ls_matrix_type full
_refine_ls_number_parameters 244
_refine_ls_number_reflns 4482
_refine_ls_number_restraints 0
_refine_ls_restrained_S_all 1.103
_refine_ls_restrained_S_obs 1.036
_refine_ls_R_factor_all 0.0523
_refine_ls_R_factor_obs 0.0436
_refine_ls_shift/esd_max 0.000
_refine_ls_shift/esd_mean 0.000
_refine_ls_structure_factor_coef Fsqd
_refine_ls_weighting_details 'w=1/[\s^2^(Fo^2^)+(0.0501P)^2^+0.7724P] where P=(Fo^2^+2Fc^2^)/3'
_refine_ls_weighting_scheme calc
_refine_ls_wR_factor_all 0.1189
_refine_ls_wR_factor_obs 0.1059
_reflns_number_observed 4053
_reflns_number_total 4485
_reflns_observed_criterion >2sigma(I)
_cod_data_source_file ja971259t_2.cif
_cod_data_source_block Compound_Me-A
_cod_depositor_comments
;
The following automatic conversions were performed:

'_refine_ls_weighting_scheme' value 'calc
w=1/[\s^2^(Fo^2^)+(0.0501P)^2^+0.7724P] where P=(Fo^2^+2Fc^2^)/3' was
changed to 'calc'. New tag '_refine_ls_weighting_details' was
created. The value of the new tag was set to
'w=1/[\s^2^(Fo^2^)+(0.0501P)^2^+0.7724P] where P=(Fo^2^+2Fc^2^)/3'.

Automatic conversion script
Id: cif_fix_values 3143 2015-03-26 13:38:13Z robertas 
;
_cod_original_cell_volume 2153.3(10)
_cod_database_code 4117011

loop_
_symmetry_equiv_pos_as_xyz
'x, y, z'
'-x+1/2, -y, z+1/2'
'-x, y+1/2, -z+1/2'
'x+1/2, -y+1/2, -z'

loop_
_atom_site_aniso_label
_atom_site_aniso_U_11
_atom_site_aniso_U_22
_atom_site_aniso_U_33
_atom_site_aniso_U_23
_atom_site_aniso_U_13
_atom_site_aniso_U_12
O1 0.0515(9) 0.0320(7) 0.0243(7) 0.0019(6) -0.0052(7) 0.0094(7)
O2 0.0384(7) 0.0275(7) 0.0223(6) 0.0022(5) -0.0069(6) -0.0037(6)
O3 0.0670(11) 0.0284(7) 0.0238(7) -0.0028(6) -0.0057(7) -0.0063(8)
O4 0.0406(8) 0.0245(6) 0.0226(6) 0.0015(5) -0.0082(6) -0.0031(6)
O5 0.0425(8) 0.0285(7) 0.0207(6) 0.0022(5) -0.0025(6) 0.0050(6)
C90 0.065(2) 0.0512(13) 0.0230(10) -0.0009(9) 0.0000(10) 0.0034(12)
C91 0.068(2) 0.059(2) 0.0433(13) 0.0064(12) -0.0181(13) 0.0183(15)
C92 0.0463(13) 0.0384(11) 0.0235(9) 0.0026(8) -0.0075(9) 0.0065(10)
C93 0.0393(11) 0.0527(13) 0.0340(11) 0.0024(10) -0.0109(9) -0.0034(11)
C94 0.0431(12) 0.0344(11) 0.0303(10) 0.0039(9) -0.0098(9) -0.0082(9)
C95 0.0317(9) 0.0344(10) 0.0215(8) 0.0027(8) -0.0043(7) 0.0004(9)
C96 0.0376(11) 0.0279(9) 0.0231(9) 0.0026(8) -0.0010(8) 0.0000(9)
C97 0.0633(15) 0.0271(10) 0.0281(10) 0.0040(8) -0.0070(10) -0.0077(11)
C98 0.0580(15) 0.0320(10) 0.0315(10) 0.0058(9) -0.0103(10) -0.0154(11)
C99 0.0365(10) 0.0284(9) 0.0216(8) 0.0002(7) -0.0047(8) -0.0033(9)
C100 0.0344(10) 0.0238(8) 0.0202(8) 0.0007(7) -0.0043(7) -0.0025(8)
C101 0.0372(10) 0.0264(9) 0.0229(9) -0.0003(7) -0.0035(8) -0.0045(9)
C102 0.0406(11) 0.0255(9) 0.0237(9) 0.0016(7) -0.0030(8) -0.0038(8)
C103 0.0317(9) 0.0255(9) 0.0212(8) 0.0019(7) -0.0052(7) 0.0024(8)
C104 0.0357(10) 0.0297(9) 0.0221(9) 0.0023(8) -0.0084(8) -0.0022(8)
C105 0.0448(12) 0.0287(10) 0.0302(10) -0.0012(8) -0.0084(9) -0.0034(9)
C106 0.0452(12) 0.0380(11) 0.0264(9) -0.0042(8) -0.0119(9) -0.0005(10)
C107 0.0408(11) 0.0327(10) 0.0214(9) -0.0012(8) -0.0048(8) 0.0059(9)
C108 0.062(2) 0.0487(13) 0.0237(10) 0.0048(9) -0.0058(10) 0.0134(12)
C109 0.0405(11) 0.0426(12) 0.0353(11) -0.0083(9) 0.0003(9) 0.0030(10)
C155 0.0375(11) 0.0408(11) 0.0316(10) 0.0018(9) 0.0004(9) -0.0015(9)
C156 0.0343(10) 0.0446(12) 0.0356(11) 0.0034(9) -0.0096(9) -0.0041(10)

loop_
_atom_site_label
_atom_site_type_symbol
_atom_site_fract_x
_atom_site_fract_y
_atom_site_fract_z
_atom_site_U_iso_or_equiv
_atom_site_thermal_displace_type
_atom_site_occupancy
_atom_site_calc_flag
_atom_site_refinement_flags
O1 O 1.1186(3) 0.73238(13) 0.22696(4) 0.0359(3) Uani 1 d .
O2 O 0.9620(2) 0.97534(12) 0.15162(4) 0.0294(3) Uani 1 d .
O3 O 0.8806(3) 1.19137(13) 0.10849(4) 0.0397(4) Uani 1 d .
H3A H 0.9090(3) 1.15981(13) 0.13201(4) 0.060 Uiso 1 calc R
O4 O 0.7648(2) 0.90437(12) 0.04769(4) 0.0292(3) Uani 1 d .
O5 O 0.8299(2) 1.12142(12) -0.04194(4) 0.0306(3) Uani 1 d .
C90 C 1.0476(4) 0.8427(2) 0.29372(7) 0.0463(6) Uani 1 d .
H90A H 0.9497(4) 0.8998(2) 0.28047(7) 0.069 Uiso 1 calc R
H90B H 1.1143(4) 0.8833(2) 0.31784(7) 0.069 Uiso 1 calc R
H90C H 0.9737(4) 0.7694(2) 0.30358(7) 0.069 Uiso 1 calc R
C91 C 1.3672(5) 0.7152(3) 0.28152(8) 0.0567(7) Uani 1 d .
H91A H 1.4716(5) 0.6914(3) 0.26062(8) 0.085 Uiso 1 calc R
H91B H 1.2939(5) 0.6416(3) 0.29136(8) 0.085 Uiso 1 calc R
H91C H 1.4345(5) 0.7555(3) 0.30562(8) 0.085 Uiso 1 calc R
C92 C 1.2129(4) 0.8046(2) 0.26110(6) 0.0361(5) Uani 1 d .
C93 C 1.3269(4) 0.9171(2) 0.24227(7) 0.0420(5) Uani 1 d .
H93A H 1.3755(4) 0.9705(2) 0.26567(7) 0.050 Uiso 1 calc R
H93B H 1.4496(4) 0.8881(2) 0.22647(7) 0.050 Uiso 1 calc R
C94 C 1.1894(4) 0.9934(2) 0.21241(6) 0.0359(5) Uani 1 d .
H94A H 1.0769(4) 1.0330(2) 0.22868(6) 0.043 Uiso 1 calc R
H94B H 1.2722(4) 1.0588(2) 0.19863(6) 0.043 Uiso 1 calc R
C95 C 1.0991(3) 0.9077(2) 0.17906(6) 0.0292(4) Uani 1 d .
H95A H 1.2147(3) 0.8736(2) 0.16164(6) 0.035 Uiso 1 calc R
C96 C 0.9833(3) 0.8004(2) 0.19979(6) 0.0295(4) Uani 1 d .
H96A H 0.8657(3) 0.8336(2) 0.21686(6) 0.035 Uiso 1 calc R
C97 C 0.8991(4) 0.7138(2) 0.16583(7) 0.0395(5) Uani 1 d .
H97A H 0.8106(4) 0.6503(2) 0.17915(7) 0.047 Uiso 1 calc R
H97B H 1.0150(4) 0.6715(2) 0.15144(7) 0.047 Uiso 1 calc R
C98 C 0.7720(4) 0.7877(2) 0.13305(7) 0.0405(5) Uani 1 d .
H98A H 0.7351(4) 0.7334(2) 0.10904(7) 0.049 Uiso 1 calc R
H98B H 0.6423(4) 0.8166(2) 0.14636(7) 0.049 Uiso 1 calc R
C99 C 0.8939(3) 0.8994(2) 0.11641(6) 0.0288(4) Uani 1 d .
H99A H 1.0195(3) 0.8677(2) 0.10155(6) 0.035 Uiso 1 calc R
C100 C 0.7742(3) 0.9832(2) 0.08498(6) 0.0261(4) Uani 1 d .
C101 C 0.9071(3) 1.1011(2) 0.07574(6) 0.0288(4) Uani 1 d .
H10D H 1.0558(3) 1.0765(2) 0.07496(6) 0.035 Uiso 1 calc R
C102 C 0.8533(3) 1.1635(2) 0.03350(6) 0.0299(4) Uani 1 d .
H10B H 0.7119(3) 1.1980(2) 0.03467(6) 0.036 Uiso 1 calc R
H10C H 0.9510(3) 1.2316(2) 0.02771(6) 0.036 Uiso 1 calc R
C103 C 0.8675(3) 1.0665(2) -0.00124(5) 0.0262(4) Uani 1 d .
H10A H 1.0109(3) 1.0323(2) -0.00122(5) 0.031 Uiso 1 calc R
C104 C 0.7160(3) 0.9594(2) 0.00667(6) 0.0292(4) Uani 1 d .
C105 C 0.7659(4) 0.8606(2) -0.02665(6) 0.0346(5) Uani 1 d .
H10G H 0.6682(4) 0.7910(2) -0.02380(6) 0.042 Uiso 1 calc R
H10H H 0.9073(4) 0.8288(2) -0.02193(6) 0.042 Uiso 1 calc R
C106 C 0.7499(4) 0.9157(2) -0.07174(6) 0.0365(5) Uani 1 d .
H10E H 0.6025(4) 0.9299(2) -0.07842(6) 0.044 Uiso 1 calc R
H10F H 0.8035(4) 0.8546(2) -0.09228(6) 0.044 Uiso 1 calc R
C107 C 0.8690(3) 1.0382(2) -0.07767(6) 0.0316(4) Uani 1 d .
C108 C 0.7862(4) 1.1089(2) -0.11628(6) 0.0448(6) Uani 1 d .
H10I H 0.6376(4) 1.1228(2) -0.11290(6) 0.067 Uiso 1 calc R
H10J H 0.8109(4) 1.0606(2) -0.14200(6) 0.067 Uiso 1 calc R
H10K H 0.8572(4) 1.1883(2) -0.11854(6) 0.067 Uiso 1 calc R
C109 C 1.1019(4) 1.0164(2) -0.08302(7) 0.0395(5) Uani 1 d .
H10L H 1.1549(4) 0.9713(2) -0.05843(7) 0.059 Uiso 1 calc R
H10M H 1.1728(4) 1.0959(2) -0.08530(7) 0.059 Uiso 1 calc R
H10N H 1.1265(4) 0.9681(2) -0.10876(7) 0.059 Uiso 1 calc R
C155 C 0.5593(3) 1.0178(2) 0.10266(7) 0.0366(5) Uani 1 d .
H15D H 0.4873(3) 1.0705(2) 0.08227(7) 0.055 Uiso 1 calc R
H15E H 0.5758(3) 1.0621(2) 0.12949(7) 0.055 Uiso 1 calc R
H15F H 0.4787(3) 0.9427(2) 0.10743(7) 0.055 Uiso 1 calc R
C156 C 0.4873(3) 0.9978(2) 0.00373(7) 0.0382(5) Uani 1 d .
H15A H 0.4579(3) 1.0607(2) 0.02515(7) 0.057 Uiso 1 calc R
H15B H 0.3993(3) 0.9258(2) 0.00867(7) 0.057 Uiso 1 calc R
H15C H 0.4592(3) 1.0313(2) -0.02451(7) 0.057 Uiso 1 calc R

loop_
_atom_type_symbol
_atom_type_description
_atom_type_scat_dispersion_real
_atom_type_scat_dispersion_imag
_atom_type_scat_source
C C 0.0033 0.0016 'International Tables Vol C Tables 4.2.6.8 and 6.1.1.4'
H H 0.0000 0.0000 'International Tables Vol C Tables 4.2.6.8 and 6.1.1.4'
O O 0.0106 0.0060 'International Tables Vol C Tables 4.2.6.8 and 6.1.1.4'

loop_
_geom_angle_atom_site_label_1
_geom_angle_atom_site_label_2
_geom_angle_atom_site_label_3
_geom_angle
C96 O1 C92 114.82(15)
C95 O2 C99 110.99(14)
C100 O4 C104 119.07(13)
C103 O5 C107 113.73(13)
O1 C92 C91 104.0(2)
O1 C92 C90 110.2(2)
C91 C92 C90 109.9(2)
O1 C92 C93 109.8(2)
C91 C92 C93 110.5(2)
C90 C92 C93 112.1(2)
C94 C93 C92 112.6(2)
C95 C94 C93 108.5(2)
O2 C95 C94 110.0(2)
O2 C95 C96 110.0(2)
C94 C95 C96 110.9(2)
O1 C96 C97 108.8(2)
O1 C96 C95 110.4(2)
C97 C96 C95 110.1(2)
C96 C97 C98 109.9(2)
C99 C98 C97 111.3(2)
O2 C99 C98 110.0(2)
O2 C99 C100 107.94(15)
C98 C99 C100 115.0(2)
O4 C100 C155 113.4(2)
O4 C100 C99 101.16(14)
C155 C100 C99 111.1(2)
O4 C100 C101 110.58(14)
C155 C100 C101 111.3(2)
C99 C100 C101 108.8(2)
O3 C101 C102 107.28(15)
O3 C101 C100 110.93(15)
C102 C101 C100 113.4(2)
C103 C102 C101 107.82(15)
O5 C103 C102 110.26(14)
O5 C103 C104 110.47(15)
C102 C103 C104 111.5(2)
O4 C104 C105 106.05(15)
O4 C104 C103 108.30(14)
C105 C104 C103 106.3(2)
O4 C104 C156 111.8(2)
C105 C104 C156 110.5(2)
C103 C104 C156 113.5(2)
C104 C105 C106 110.3(2)
C105 C106 C107 114.2(2)
O5 C107 C109 110.4(2)
O5 C107 C108 104.0(2)
C109 C107 C108 109.4(2)
O5 C107 C106 110.5(2)
C109 C107 C106 111.8(2)
C108 C107 C106 110.5(2)

loop_
_geom_bond_atom_site_label_1
_geom_bond_atom_site_label_2
_geom_bond_distance
O1 C96 1.417(2)
O1 C92 1.452(3)
O2 C95 1.427(2)
O2 C99 1.438(2)
O3 C101 1.421(2)
O4 C100 1.442(2)
O4 C104 1.446(2)
O5 C103 1.423(2)
O5 C107 1.453(2)
C90 C92 1.526(3)
C91 C92 1.520(3)
C92 C93 1.530(3)
C93 C94 1.523(3)
C94 C95 1.506(3)
C95 C96 1.517(3)
C96 C97 1.511(3)
C97 C98 1.532(3)
C98 C99 1.523(3)
C99 C100 1.538(3)
C100 C155 1.530(3)
C100 C101 1.554(3)
C101 C102 1.521(2)
C102 C103 1.508(2)
C103 C104 1.526(3)
C104 C105 1.521(3)
C104 C156 1.526(3)
C105 C106 1.532(3)
C106 C107 1.532(3)
C107 C109 1.521(3)
C107 C108 1.522(3)
